data_1530875
loop_
_publ_author_name
'Thuillier-Chevin, F.'
'Maraine, P.'
'Perez, G.'

_publ_section_title
;
 Structure cristalline du chlorodioxoantimoniate de baryum Ba Sb O2 Cl
;
_journal_name_full 'Revue de Chimie Minerale'
_journal_page_first 102
_journal_page_last 109
_journal_volume 17
_journal_year 1980
_chemical_formula_sum 'Ba Cl O2 Sb'
_chemical_name_systematic 'Ba Sb O2 Cl'
_space_group_IT_number 63
_symmetry_space_group_name_Hall '-C 2c 2'
_symmetry_space_group_name_H-M 'C m c m'
_cell_angle_alpha 90
_cell_angle_beta 90
_cell_angle_gamma 90
_cell_formula_units_Z 4
_cell_length_a 5.849
_cell_length_b 12.793
_cell_length_c 5.514
_cell_volume 412.592
_citation_journal_id_ASTM RVCMA8
_cod_data_source_file Thuillier-Chevin_RVCMA8_1980_660.cif
_cod_data_source_block Ba1Cl1O2Sb1
_cod_original_formula_sum 'Ba1 Cl1 O2 Sb1'
_cod_database_code 1530875

loop_
_symmetry_equiv_pos_as_xyz
x,y,z
-x,-y,z+1/2
x,-y,-z
-x,y,-z+1/2
-x,-y,-z
x,y,-z-1/2
-x,y,z
x,-y,z-1/2
x+1/2,y+1/2,z
-x+1/2,-y+1/2,z+1/2
x+1/2,-y+1/2,-z
-x+1/2,y+1/2,-z+1/2
-x+1/2,-y+1/2,-z
x+1/2,y+1/2,-z-1/2
-x+1/2,y+1/2,z
x+1/2,-y+1/2,z-1/2

loop_
_atom_site_label
_atom_site_type_symbol
_atom_site_fract_x
_atom_site_fract_y
_atom_site_fract_z
_atom_site_occupancy
_atom_site_U_iso_or_equiv
Ba1 Ba+2 0 0.8711 0.25 1 0.0
O1 O-2 0.2839 0 0 1 0.0
Cl1 Cl-1 0 0.2468 0.25 1 0.0
Sb1 Sb+3 0 0.5694 0.25 1 0.0
